data_4513341
loop_
_publ_author_name
'L\'opez-Mej\'ias, Vilmal\'i'
'Matzger, Adam J.'

_publ_section_title
;
 Structure--Polymorphism Study of Fenamates: Toward Developing an
 Understanding of the Polymorphophore
;
_journal_issue 8
_journal_name_full 'Crystal Growth &amp; Design'
_journal_page_first 3955
_journal_paper_doi 10.1021/acs.cgd.5b00570
_journal_volume 15
_journal_year 2015
_chemical_formula_moiety 'C13 H10 Cl N O2'
_chemical_formula_sum 'C13 H10 Cl N O2'
_chemical_formula_weight 247.67
_chemical_name_systematic
;
 ?
;
_space_group_IT_number 2
_symmetry_cell_setting triclinic
_symmetry_space_group_name_Hall '-P 1'
_symmetry_space_group_name_H-M 'P -1'
_atom_sites_solution_hydrogens geom
_atom_sites_solution_primary direct
_atom_sites_solution_secondary difmap
_audit_creation_method SHELXL-97
_cell_angle_alpha 105.718(7)
_cell_angle_beta 91.757(7)
_cell_angle_gamma 103.664(7)
_cell_formula_units_Z 12
_cell_length_a 8.70280(10)
_cell_length_b 17.8022(3)
_cell_length_c 23.3691(16)
_cell_measurement_reflns_used 20237
_cell_measurement_temperature 187(2)
_cell_measurement_theta_max 68.30
_cell_measurement_theta_min 2.00
_cell_volume 3369.1(3)
_computing_cell_refinement 'CrystalClear-SM Expert 2.0 r5'
_computing_data_collection 'CrystalClear-SM Expert 2.0 r5 (Rigaku, 2010)'
_computing_data_reduction 'CrystalClear-SM Expert 2.0 r5'
_computing_molecular_graphics 'Bruker SHELXT'
_computing_publication_material 'Bruker SHELXTL'
_computing_structure_refinement 'SHELXL-97 (Sheldrick, 2008)'
_computing_structure_solution 'SHELXS-97 (Sheldrick, 2008)'
_diffrn_ambient_temperature 187(2)
_diffrn_detector_area_resol_mean 14.629
_diffrn_measured_fraction_theta_full 0.947
_diffrn_measured_fraction_theta_max 0.947
_diffrn_measurement_device_type 'Rigaku Saturn 944+ CCD, 2x2 bin mode'
_diffrn_measurement_method \w
_diffrn_radiation_monochromator confocal
_diffrn_radiation_source 'rotating anode'
_diffrn_radiation_type CuK\a
_diffrn_radiation_wavelength 1.54187
_diffrn_reflns_av_R_equivalents 0.0508
_diffrn_reflns_av_sigmaI/netI 0.0589
_diffrn_reflns_limit_h_max 10
_diffrn_reflns_limit_h_min -10
_diffrn_reflns_limit_k_max 21
_diffrn_reflns_limit_k_min -21
_diffrn_reflns_limit_l_max 27
_diffrn_reflns_limit_l_min -26
_diffrn_reflns_number 54015
_diffrn_reflns_theta_full 68.23
_diffrn_reflns_theta_max 68.23
_diffrn_reflns_theta_min 2.67
_exptl_absorpt_coefficient_mu 2.919
_exptl_absorpt_correction_T_max 0.857
_exptl_absorpt_correction_T_min 0.694
_exptl_absorpt_correction_type multi-scan
_exptl_absorpt_process_details 'Jacobson, R. (1998) Private communication'
_exptl_crystal_colour 'pale green'
_exptl_crystal_density_diffrn 1.465
_exptl_crystal_density_method 'not measured'
_exptl_crystal_description needle
_exptl_crystal_F_000 1536
_exptl_crystal_size_max 0.15
_exptl_crystal_size_mid 0.11
_exptl_crystal_size_min 0.06
_refine_diff_density_max 0.400
_refine_diff_density_min -0.412
_refine_diff_density_rms 0.054
_refine_ls_extinction_method none
_refine_ls_goodness_of_fit_ref 0.966
_refine_ls_hydrogen_treatment mixed
_refine_ls_matrix_type full
_refine_ls_number_parameters 966
_refine_ls_number_reflns 11707
_refine_ls_number_restraints 12
_refine_ls_restrained_S_all 0.966
_refine_ls_R_factor_all 0.1436
_refine_ls_R_factor_gt 0.0458
_refine_ls_shift/su_max 0.011
_refine_ls_shift/su_mean 0.001
_refine_ls_structure_factor_coef Fsqd
_refine_ls_weighting_details 'calc w=1/[\s^2^(Fo^2^)+(0.0450P)^2^+0.0000P] where P=(Fo^2^+2Fc^2^)/3'
_refine_ls_weighting_scheme calc
_refine_ls_wR_factor_gt 0.1072
_refine_ls_wR_factor_ref 0.1310
_reflns_number_gt 3678
_reflns_number_total 11707
_reflns_threshold_expression >2sigma(I)
_cod_data_source_file cg5b00570_si_002.cif
_cod_data_source_block TAanalogue2-formIV
_cod_depositor_comments 'Adding full bibliography for 4513336--4513344.cif.'
_cod_original_cell_volume 3369.1(2)
_cod_database_code 4513341

loop_
_symmetry_equiv_pos_as_xyz
'x, y, z'
'-x, -y, -z'

loop_
_atom_site_label
_atom_site_type_symbol
_atom_site_fract_x
_atom_site_fract_y
_atom_site_fract_z
_atom_site_U_iso_or_equiv
_atom_site_adp_type
_atom_site_occupancy
_atom_site_symmetry_multiplicity
_atom_site_calc_flag
_atom_site_refinement_flags
Cl1 Cl 0.07609(11) 0.26809(4) 0.20509(5) 0.0618(3) Uani 1 1 d .
Cl2 Cl 0.23398(11) 0.42625(5) 0.37362(5) 0.0606(3) Uani 1 1 d .
Cl3 Cl 0.60988(11) 0.41770(5) 0.45539(5) 0.0625(3) Uani 1 1 d .
Cl4 Cl 0.45464(12) 0.25917(5) 0.28529(5) 0.0685(3) Uani 1 1 d .
Cl5 Cl 0.90114(13) 1.09810(6) 0.04155(6) 0.0796(4) Uani 1 1 d .
Cl6 Cl 0.28213(14) 0.08545(7) 0.11775(7) 0.0911(4) Uani 1 1 d .
O1 O -0.1645(3) -0.13400(11) 0.27043(11) 0.0518(7) Uani 1 1 d .
O2 O -0.0135(3) -0.22029(11) 0.26812(11) 0.0497(7) Uani 1 1 d D
H2 H -0.118(2) -0.2585(15) 0.2557(14) 0.060 Uiso 1 1 d D
O3 O -0.0095(3) 0.01998(11) 0.43280(11) 0.0514(7) Uani 1 1 d .
O4 O 0.1394(3) -0.06589(11) 0.43187(11) 0.0496(7) Uani 1 1 d D
H4 H 0.032(2) -0.1033(17) 0.4242(17) 0.077(11) Uiso 1 1 d D
O5 O 0.8564(3) 0.82867(12) 0.40539(11) 0.0516(7) Uani 1 1 d .
O6 O 0.7067(3) 0.91480(12) 0.40672(12) 0.0532(7) Uani 1 1 d D
H6 H 0.810(2) 0.9542(15) 0.4087(16) 0.070(11) Uiso 1 1 d D
O7 O 0.7048(3) 0.67385(11) 0.23987(11) 0.0479(7) Uani 1 1 d .
O8 O 0.5555(3) 0.75994(11) 0.24239(11) 0.0496(7) Uani 1 1 d D
H8 H 0.666(2) 0.792(2) 0.2603(16) 0.090(13) Uiso 1 1 d D
O9 O 0.6597(3) 0.69253(13) 0.10298(12) 0.0621(8) Uani 1 1 d .
O10 O 0.8120(3) 0.60675(14) 0.09873(12) 0.0670(9) Uani 1 1 d D
H10 H 0.713(3) 0.5663(17) 0.0963(18) 0.080 Uiso 1 1 d D
O11 O 0.5324(3) 0.49860(14) 0.06994(13) 0.0621(8) Uani 1 1 d .
O12 O 0.3797(3) 0.58467(15) 0.07407(14) 0.0665(9) Uani 1 1 d D
H12 H 0.488(2) 0.6212(16) 0.0788(16) 0.067(11) Uiso 1 1 d D
N1 N -0.0225(3) 0.01924(13) 0.28251(14) 0.0489(8) Uani 1 1 d D
H1A H -0.105(2) -0.0160(13) 0.2873(13) 0.045(9) Uiso 1 1 d D
N2 N 0.1352(3) 0.17311(14) 0.44670(14) 0.0469(8) Uani 1 1 d D
H2A H 0.054(3) 0.1336(13) 0.4434(14) 0.050(9) Uiso 1 1 d D
N3 N 0.7118(3) 0.67432(14) 0.38776(14) 0.0441(8) Uani 1 1 d D
H3A H 0.794(3) 0.7080(14) 0.3835(14) 0.054(10) Uiso 1 1 d D
N4 N 0.5607(3) 0.51883(14) 0.21987(15) 0.0481(9) Uani 1 1 d D
H4A H 0.639(3) 0.5545(13) 0.2169(14) 0.048(9) Uiso 1 1 d D
N5 N 0.7994(4) 0.84718(16) 0.11808(16) 0.0589(10) Uani 1 1 d D
H5A H 0.718(3) 0.8079(13) 0.1169(15) 0.050(10) Uiso 1 1 d D
N6 N 0.3907(4) 0.34253(18) 0.04901(16) 0.0568(10) Uani 1 1 d D
H6A H 0.475(3) 0.3797(15) 0.0541(17) 0.068 Uiso 1 1 d D
C1 C -0.0320(4) -0.14641(17) 0.27289(15) 0.0438(10) Uani 1 1 d .
C2 C 0.1195(4) -0.08290(16) 0.28251(15) 0.0409(9) Uani 1 1 d .
C3 C 0.2638(4) -0.10310(18) 0.28648(16) 0.0460(10) Uani 1 1 d .
H3B H 0.2629 -0.1574 0.2838 0.055 Uiso 1 1 calc R
C4 C 0.4059(4) -0.04760(18) 0.29402(16) 0.0486(10) Uani 1 1 d .
H4B H 0.5034 -0.0622 0.2972 0.058 Uiso 1 1 calc R
C5 C 0.4037(4) 0.03176(19) 0.29693(17) 0.0526(11) Uani 1 1 d .
H5B H 0.5016 0.0714 0.3021 0.063 Uiso 1 1 calc R
C6 C 0.2656(4) 0.05373(18) 0.29256(15) 0.0440(10) Uani 1 1 d .
H6B H 0.2692 0.1081 0.2945 0.053 Uiso 1 1 calc R
C7 C 0.1175(4) -0.00219(16) 0.28529(15) 0.0397(9) Uani 1 1 d .
C8 C -0.0457(4) 0.09589(16) 0.28661(15) 0.0398(9) Uani 1 1 d .
C9 C -0.1482(4) 0.12532(18) 0.32541(16) 0.0460(10) Uani 1 1 d .
H9A H -0.1976 0.0951 0.3507 0.055 Uiso 1 1 calc R
C10 C -0.1793(4) 0.19870(19) 0.32765(17) 0.0486(10) Uani 1 1 d .
H10A H -0.2503 0.2186 0.3543 0.058 Uiso 1 1 calc R
C11 C -0.1072(4) 0.24297(18) 0.29111(16) 0.0468(10) Uani 1 1 d .
H11A H -0.1280 0.2935 0.2927 0.056 Uiso 1 1 calc R
C12 C -0.0053(4) 0.21367(16) 0.25252(16) 0.0409(9) Uani 1 1 d .
C13 C 0.0259(4) 0.14026(16) 0.24910(16) 0.0425(10) Uani 1 1 d .
H13A H 0.0950 0.1201 0.2217 0.051 Uiso 1 1 calc R
C14 C 0.1249(4) 0.00760(17) 0.43626(16) 0.0430(10) Uani 1 1 d .
C15 C 0.2726(4) 0.06946(17) 0.44380(15) 0.0396(9) Uani 1 1 d .
C16 C 0.4167(4) 0.04931(18) 0.44819(15) 0.0451(10) Uani 1 1 d .
H16A H 0.4153 -0.0048 0.4465 0.054 Uiso 1 1 calc R
C17 C 0.5606(4) 0.10435(19) 0.45488(17) 0.0503(11) Uani 1 1 d .
H17A H 0.6570 0.0884 0.4569 0.060 Uiso 1 1 calc R
C18 C 0.5630(4) 0.18316(19) 0.45858(16) 0.0451(10) Uani 1 1 d .
H18A H 0.6621 0.2218 0.4633 0.054 Uiso 1 1 calc R
C19 C 0.4234(4) 0.20690(18) 0.45551(16) 0.0446(10) Uani 1 1 d .
H19A H 0.4279 0.2617 0.4584 0.053 Uiso 1 1 calc R
C20 C 0.2753(4) 0.15103(16) 0.44815(15) 0.0362(9) Uani 1 1 d .
C21 C 0.1148(4) 0.25089(16) 0.45107(16) 0.0389(9) Uani 1 1 d .
C22 C 0.0089(4) 0.27778(18) 0.49054(16) 0.0435(10) Uani 1 1 d .
H22A H -0.0405 0.2460 0.5149 0.052 Uiso 1 1 calc R
C23 C -0.0234(4) 0.35183(19) 0.49381(17) 0.0495(11) Uani 1 1 d .
H23A H -0.0961 0.3700 0.5204 0.059 Uiso 1 1 calc R
C24 C 0.0471(4) 0.39848(18) 0.45971(17) 0.0448(10) Uani 1 1 d .
H24A H 0.0260 0.4493 0.4627 0.054 Uiso 1 1 calc R
C25 C 0.1508(4) 0.36997(16) 0.42032(16) 0.0404(10) Uani 1 1 d .
C26 C 0.1847(4) 0.29659(16) 0.41585(16) 0.0391(9) Uani 1 1 d .
H26A H 0.2558 0.2782 0.3886 0.047 Uiso 1 1 calc R
C27 C 0.7227(4) 0.84229(18) 0.40215(16) 0.0404(9) Uani 1 1 d .
C28 C 0.5745(4) 0.77876(16) 0.39273(15) 0.0368(9) Uani 1 1 d .
C29 C 0.4273(4) 0.80017(18) 0.38946(16) 0.0445(10) Uani 1 1 d .
H29A H 0.4277 0.8545 0.3925 0.053 Uiso 1 1 calc R
C30 C 0.2857(4) 0.7437(2) 0.38198(17) 0.0487(11) Uani 1 1 d .
H30A H 0.1884 0.7588 0.3801 0.058 Uiso 1 1 calc R
C31 C 0.2849(4) 0.6650(2) 0.37720(17) 0.0469(10) Uani 1 1 d .
H31A H 0.1862 0.6260 0.3723 0.056 Uiso 1 1 calc R
C32 C 0.4247(4) 0.64152(17) 0.37942(16) 0.0412(10) Uani 1 1 d .
H32A H 0.4212 0.5866 0.3757 0.049 Uiso 1 1 calc R
C33 C 0.5717(4) 0.69819(18) 0.38715(15) 0.0392(9) Uani 1 1 d .
C34 C 0.7340(4) 0.59714(16) 0.38159(15) 0.0362(9) Uani 1 1 d .
C35 C 0.8395(4) 0.57022(19) 0.34246(17) 0.0461(10) Uani 1 1 d .
H35A H 0.8899 0.6027 0.3188 0.055 Uiso 1 1 calc R
C36 C 0.8711(4) 0.4978(2) 0.33785(18) 0.0492(11) Uani 1 1 d .
H36A H 0.9457 0.4808 0.3117 0.059 Uiso 1 1 calc R
C37 C 0.7966(4) 0.44850(19) 0.37049(17) 0.0469(11) Uani 1 1 d .
H37A H 0.8149 0.3967 0.3657 0.056 Uiso 1 1 calc R
C38 C 0.6946(4) 0.47628(17) 0.41036(17) 0.0418(10) Uani 1 1 d .
C39 C 0.6614(4) 0.54966(17) 0.41610(17) 0.0426(10) Uani 1 1 d .
H39A H 0.5898 0.5674 0.4434 0.051 Uiso 1 1 calc R
C40 C 0.5722(5) 0.68528(17) 0.23699(16) 0.0439(10) Uani 1 1 d .
C41 C 0.4225(4) 0.62482(17) 0.22737(16) 0.0411(9) Uani 1 1 d .
C42 C 0.2774(4) 0.64468(19) 0.22485(17) 0.0464(10) Uani 1 1 d .
H42A H 0.2785 0.6995 0.2295 0.056 Uiso 1 1 calc R
C43 C 0.1344(4) 0.58973(19) 0.21604(17) 0.0484(10) Uani 1 1 d .
H43A H 0.0377 0.6055 0.2149 0.058 Uiso 1 1 calc R
C44 C 0.1347(5) 0.5085(2) 0.20858(18) 0.0524(11) Uani 1 1 d .
H44A H 0.0365 0.4687 0.2020 0.063 Uiso 1 1 calc R
C45 C 0.2736(4) 0.48613(19) 0.21069(17) 0.0460(10) Uani 1 1 d .
H45A H 0.2694 0.4309 0.2058 0.055 Uiso 1 1 calc R
C46 C 0.4213(4) 0.54119(16) 0.21970(16) 0.0387(9) Uani 1 1 d .
C47 C 0.5808(4) 0.44044(16) 0.21240(16) 0.0393(10) Uani 1 1 d .
C48 C 0.6840(4) 0.41417(19) 0.17284(18) 0.0472(10) Uani 1 1 d .
H48A H 0.7343 0.4473 0.1495 0.057 Uiso 1 1 calc R
C49 C 0.7151(5) 0.3387(2) 0.16673(18) 0.0541(12) Uani 1 1 d .
H49A H 0.7874 0.3209 0.1398 0.065 Uiso 1 1 calc R
C50 C 0.6394(4) 0.29033(19) 0.20037(19) 0.0509(12) Uani 1 1 d .
H50A H 0.6573 0.2385 0.1958 0.061 Uiso 1 1 calc R
C51 C 0.5393(4) 0.31738(17) 0.24004(17) 0.0434(10) Uani 1 1 d .
C52 C 0.5088(4) 0.39252(17) 0.24652(17) 0.0410(10) Uani 1 1 d .
H52A H 0.4387 0.4107 0.2743 0.049 Uiso 1 1 calc R
C53 C 0.7953(5) 0.6795(2) 0.10533(17) 0.0528(10) Uani 1 1 d .
C54 C 0.9410(5) 0.7440(2) 0.11565(17) 0.0503(10) Uani 1 1 d .
C55 C 1.0880(5) 0.7245(2) 0.11979(17) 0.0549(11) Uani 1 1 d .
H55A H 1.0892 0.6702 0.1163 0.066 Uiso 1 1 calc R
C56 C 1.2269(5) 0.7812(2) 0.12858(19) 0.0694(13) Uani 1 1 d .
H56A H 1.3247 0.7667 0.1308 0.083 Uiso 1 1 calc R
C57 C 1.2261(5) 0.8610(2) 0.13437(18) 0.0584(12) Uani 1 1 d .
H57A H 1.3238 0.9012 0.1414 0.070 Uiso 1 1 calc R
C58 C 1.0844(4) 0.8825(2) 0.12998(18) 0.0543(11) Uani 1 1 d .
H58A H 1.0860 0.9370 0.1331 0.065 Uiso 1 1 calc R
C59 C 0.9390(4) 0.8249(2) 0.12103(17) 0.0500(10) Uani 1 1 d .
C60 C 0.7772(4) 0.9247(2) 0.12219(18) 0.0514(11) Uani 1 1 d .
C61 C 0.6766(5) 0.9540(2) 0.16143(19) 0.0599(12) Uani 1 1 d .
H61A H 0.6287 0.9239 0.1871 0.072 Uiso 1 1 calc R
C62 C 0.6450(5) 1.0274(2) 0.1637(2) 0.0616(13) Uani 1 1 d .
H62A H 0.5726 1.0464 0.1900 0.074 Uiso 1 1 calc R
C63 C 0.7171(4) 1.0732(2) 0.12826(19) 0.0572(12) Uani 1 1 d .
H63A H 0.6991 1.1247 0.1310 0.069 Uiso 1 1 calc R
C64 C 0.8157(4) 1.04219(19) 0.08886(17) 0.0479(10) Uani 1 1 d .
C65 C 0.8484(5) 0.9691(2) 0.08556(19) 0.0580(12) Uani 1 1 d .
H65A H 0.9188 0.9496 0.0585 0.070 Uiso 1 1 calc R
C66 C 0.3981(6) 0.5109(2) 0.06700(19) 0.0597(12) Uani 1 1 d .
C67 C 0.2516(5) 0.4473(2) 0.05686(18) 0.0511(11) Uani 1 1 d .
C68 C 0.1040(5) 0.4678(3) 0.05383(19) 0.0632(12) Uani 1 1 d .
H68A H 0.1030 0.5224 0.0585 0.076 Uiso 1 1 calc R
C69 C -0.0372(5) 0.4098(3) 0.0443(2) 0.0678(13) Uani 1 1 d .
H69A H -0.1353 0.4243 0.0431 0.081 Uiso 1 1 calc R
C70 C -0.0359(5) 0.3318(3) 0.0366(2) 0.0647(13) Uani 1 1 d .
H70A H -0.1342 0.2922 0.0301 0.078 Uiso 1 1 calc R
C71 C 0.1049(5) 0.3080(2) 0.03807(19) 0.0565(11) Uani 1 1 d .
H71A H 0.1015 0.2526 0.0318 0.068 Uiso 1 1 calc R
C72 C 0.2517(5) 0.3653(2) 0.04870(18) 0.0518(11) Uani 1 1 d .
C73 C 0.4109(5) 0.2643(2) 0.04303(19) 0.0506(11) Uani 1 1 d .
C74 C 0.5133(5) 0.2354(3) 0.00270(19) 0.0608(12) Uani 1 1 d .
H74A H 0.5631 0.2668 -0.0218 0.073 Uiso 1 1 calc R
C75 C 0.5419(6) 0.1614(3) -0.0015(2) 0.0753(15) Uani 1 1 d .
H75A H 0.6140 0.1431 -0.0283 0.090 Uiso 1 1 calc R
C76 C 0.4689(5) 0.1137(2) 0.0319(2) 0.0618(13) Uani 1 1 d .
H76A H 0.4870 0.0621 0.0283 0.074 Uiso 1 1 calc R
C77 C 0.3685(5) 0.1436(2) 0.0709(2) 0.0582(12) Uani 1 1 d .
C78 C 0.3378(5) 0.2170(2) 0.07813(19) 0.0532(11) Uani 1 1 d .
H78A H 0.2686 0.2354 0.1062 0.064 Uiso 1 1 calc R

loop_
_atom_site_aniso_label
_atom_site_aniso_U_11
_atom_site_aniso_U_22
_atom_site_aniso_U_33
_atom_site_aniso_U_23
_atom_site_aniso_U_13
_atom_site_aniso_U_12
Cl1 0.0618(5) 0.0560(4) 0.0854(6) 0.0400(4) 0.0222(5) 0.0239(4)
Cl2 0.0581(5) 0.0509(4) 0.0847(7) 0.0363(4) 0.0178(5) 0.0158(4)
Cl3 0.0553(5) 0.0521(4) 0.0935(7) 0.0381(4) 0.0166(5) 0.0179(4)
Cl4 0.0588(6) 0.0574(4) 0.1076(8) 0.0489(4) 0.0237(5) 0.0187(4)
Cl5 0.0706(6) 0.0787(5) 0.1047(9) 0.0365(5) 0.0242(6) 0.0341(5)
Cl6 0.0640(6) 0.0920(6) 0.1406(11) 0.0579(6) 0.0286(6) 0.0332(5)
O1 0.0453(12) 0.0440(10) 0.0719(16) 0.0258(10) 0.0091(11) 0.0115(9)
O2 0.0521(13) 0.0346(9) 0.0680(16) 0.0195(10) 0.0075(12) 0.0159(9)
O3 0.0438(13) 0.0394(10) 0.0769(17) 0.0256(10) 0.0116(12) 0.0106(9)
O4 0.0519(13) 0.0430(10) 0.0630(16) 0.0259(10) 0.0100(12) 0.0167(10)
O5 0.0461(13) 0.0448(10) 0.0696(17) 0.0271(10) 0.0078(12) 0.0102(10)
O6 0.0560(14) 0.0377(10) 0.0711(17) 0.0213(10) 0.0137(13) 0.0139(10)
O7 0.0442(13) 0.0362(9) 0.0695(17) 0.0212(10) 0.0067(12) 0.0149(9)
O8 0.0526(14) 0.0414(10) 0.0617(17) 0.0212(10) 0.0071(12) 0.0174(10)
O9 0.0641(16) 0.0635(12) 0.0678(18) 0.0250(12) 0.0050(13) 0.0264(11)
O10 0.0766(18) 0.0688(14) 0.0659(19) 0.0239(13) 0.0077(15) 0.0327(13)
O11 0.0594(16) 0.0694(13) 0.0696(19) 0.0328(12) 0.0070(14) 0.0245(12)
O12 0.0709(18) 0.0664(14) 0.072(2) 0.0243(13) 0.0121(15) 0.0303(13)
N1 0.0392(14) 0.0387(11) 0.077(2) 0.0267(12) 0.0063(14) 0.0132(11)
N2 0.0350(14) 0.0362(12) 0.072(2) 0.0227(12) 0.0095(14) 0.0048(11)
N3 0.0368(15) 0.0369(12) 0.064(2) 0.0225(12) 0.0024(13) 0.0101(11)
N4 0.0346(15) 0.0368(12) 0.076(2) 0.0222(13) 0.0026(14) 0.0086(11)
N5 0.0490(18) 0.0508(14) 0.078(2) 0.0156(15) 0.0009(16) 0.0194(13)
N6 0.0384(17) 0.0648(17) 0.072(2) 0.0245(15) 0.0058(16) 0.0166(14)
C1 0.0492(19) 0.0422(15) 0.044(2) 0.0172(13) 0.0112(16) 0.0122(14)
C2 0.0474(18) 0.0419(14) 0.037(2) 0.0149(13) -0.0012(15) 0.0144(13)
C3 0.0489(18) 0.0488(15) 0.050(2) 0.0195(14) 0.0101(16) 0.0234(14)
C4 0.0394(17) 0.0626(17) 0.052(2) 0.0222(16) 0.0033(16) 0.0225(15)
C5 0.0406(18) 0.0602(17) 0.062(2) 0.0258(16) 0.0081(17) 0.0116(15)
C6 0.0410(17) 0.0471(15) 0.047(2) 0.0188(14) 0.0005(15) 0.0102(14)
C7 0.0421(17) 0.0427(14) 0.040(2) 0.0158(13) 0.0068(15) 0.0161(13)
C8 0.0334(16) 0.0393(14) 0.044(2) 0.0122(13) -0.0037(15) 0.0040(13)
C9 0.0366(17) 0.0485(16) 0.051(2) 0.0136(15) 0.0049(16) 0.0087(14)
C10 0.0413(17) 0.0579(17) 0.048(2) 0.0080(16) 0.0061(16) 0.0237(14)
C11 0.0450(18) 0.0390(14) 0.054(2) 0.0083(14) -0.0075(17) 0.0125(14)
C12 0.0316(16) 0.0358(13) 0.055(2) 0.0146(13) -0.0004(15) 0.0067(12)
C13 0.0355(16) 0.0413(14) 0.052(2) 0.0131(14) 0.0053(15) 0.0117(13)
C14 0.056(2) 0.0393(14) 0.043(2) 0.0216(13) 0.0078(17) 0.0170(14)
C15 0.0399(17) 0.0431(14) 0.041(2) 0.0190(13) 0.0129(15) 0.0123(13)
C16 0.058(2) 0.0467(15) 0.039(2) 0.0201(14) 0.0115(17) 0.0189(15)
C17 0.0463(19) 0.0581(17) 0.052(2) 0.0179(16) 0.0063(17) 0.0217(16)
C18 0.0378(18) 0.0571(17) 0.042(2) 0.0180(15) 0.0047(16) 0.0107(14)
C19 0.0421(19) 0.0441(15) 0.050(2) 0.0205(14) 0.0004(16) 0.0080(14)
C20 0.0406(18) 0.0346(13) 0.038(2) 0.0167(12) 0.0026(15) 0.0113(12)
C21 0.0297(16) 0.0315(13) 0.054(2) 0.0130(13) -0.0033(15) 0.0050(12)
C22 0.0300(17) 0.0559(16) 0.049(2) 0.0216(15) -0.0008(16) 0.0112(14)
C23 0.0434(19) 0.0564(18) 0.045(2) 0.0075(16) 0.0008(17) 0.0152(15)
C24 0.0430(18) 0.0391(15) 0.053(2) 0.0107(15) -0.0010(17) 0.0159(13)
C25 0.0314(17) 0.0327(14) 0.052(2) 0.0095(14) -0.0062(16) 0.0037(12)
C26 0.0357(17) 0.0374(14) 0.047(2) 0.0153(13) 0.0066(15) 0.0111(13)
C27 0.0422(18) 0.0453(15) 0.042(2) 0.0202(14) 0.0103(16) 0.0175(14)
C28 0.0425(18) 0.0364(13) 0.036(2) 0.0166(13) 0.0022(15) 0.0123(13)
C29 0.0480(19) 0.0452(15) 0.050(2) 0.0214(14) 0.0108(16) 0.0209(14)
C30 0.0409(19) 0.0657(19) 0.047(2) 0.0217(16) 0.0049(17) 0.0210(16)
C31 0.0364(18) 0.0548(17) 0.050(2) 0.0175(16) 0.0033(16) 0.0084(15)
C32 0.0423(19) 0.0332(13) 0.048(2) 0.0123(13) 0.0012(16) 0.0092(13)
C33 0.0366(17) 0.0453(15) 0.038(2) 0.0143(14) 0.0059(15) 0.0126(13)
C34 0.0285(16) 0.0365(14) 0.042(2) 0.0117(13) -0.0033(15) 0.0048(12)
C35 0.0378(18) 0.0544(17) 0.047(2) 0.0159(15) 0.0071(16) 0.0104(15)
C36 0.0380(18) 0.0643(19) 0.051(2) 0.0152(17) 0.0079(17) 0.0242(15)
C37 0.046(2) 0.0438(16) 0.046(2) -0.0013(15) -0.0098(18) 0.0210(14)
C38 0.0331(17) 0.0405(15) 0.052(2) 0.0147(14) -0.0012(16) 0.0085(13)
C39 0.0353(17) 0.0353(14) 0.058(2) 0.0111(14) 0.0089(16) 0.0131(13)
C40 0.060(2) 0.0351(14) 0.044(2) 0.0187(14) 0.0110(18) 0.0179(15)
C41 0.0500(19) 0.0443(14) 0.040(2) 0.0197(14) 0.0097(16) 0.0227(14)
C42 0.052(2) 0.0482(16) 0.045(2) 0.0142(15) 0.0067(17) 0.0242(15)
C43 0.0442(19) 0.0574(17) 0.054(2) 0.0219(16) 0.0113(17) 0.0258(15)
C44 0.049(2) 0.0585(18) 0.055(3) 0.0251(17) 0.0040(18) 0.0131(16)
C45 0.045(2) 0.0436(15) 0.051(2) 0.0174(15) 0.0005(17) 0.0102(15)
C46 0.0458(19) 0.0357(14) 0.040(2) 0.0174(13) 0.0028(16) 0.0137(13)
C47 0.0373(18) 0.0321(14) 0.047(2) 0.0110(14) 0.0000(16) 0.0073(13)
C48 0.0359(18) 0.0560(17) 0.055(2) 0.0228(16) 0.0004(17) 0.0151(14)
C49 0.057(2) 0.0590(19) 0.049(3) 0.0046(17) 0.0080(19) 0.0327(16)
C50 0.046(2) 0.0368(15) 0.069(3) 0.0132(16) -0.003(2) 0.0120(14)
C51 0.0386(18) 0.0316(14) 0.058(2) 0.0099(14) 0.0038(17) 0.0084(13)
C52 0.0320(17) 0.0382(15) 0.054(2) 0.0127(15) 0.0059(16) 0.0112(13)
C53 0.073(2) 0.0699(19) 0.036(2) 0.0247(15) 0.0109(18) 0.0444(17)
C54 0.061(2) 0.0622(18) 0.037(2) 0.0166(15) 0.0084(17) 0.0298(16)
C55 0.065(2) 0.0754(19) 0.042(2) 0.0281(16) 0.0102(18) 0.0359(18)
C56 0.072(3) 0.096(2) 0.060(3) 0.029(2) 0.025(2) 0.049(2)
C57 0.052(2) 0.079(2) 0.048(3) 0.0178(18) 0.0042(19) 0.0253(18)
C58 0.051(2) 0.0656(19) 0.054(3) 0.0192(17) 0.0025(18) 0.0275(16)
C59 0.048(2) 0.0662(19) 0.041(2) 0.0153(16) 0.0039(17) 0.0253(16)
C60 0.0396(19) 0.0599(18) 0.053(3) 0.0037(17) -0.0051(18) 0.0240(15)
C61 0.048(2) 0.080(2) 0.053(3) 0.0142(19) -0.0036(19) 0.0248(18)
C62 0.047(2) 0.089(2) 0.050(3) 0.003(2) 0.0036(19) 0.0385(18)
C63 0.050(2) 0.0585(19) 0.058(3) -0.0013(18) 0.001(2) 0.0239(16)
C64 0.0397(18) 0.0521(17) 0.049(2) 0.0100(16) 0.0062(17) 0.0120(15)
C65 0.055(2) 0.0583(19) 0.060(3) 0.0019(18) 0.013(2) 0.0288(17)
C66 0.069(3) 0.084(2) 0.038(2) 0.0274(19) 0.008(2) 0.030(2)
C67 0.049(2) 0.072(2) 0.040(2) 0.0231(17) 0.0121(18) 0.0217(17)
C68 0.065(2) 0.097(2) 0.052(3) 0.0422(19) 0.023(2) 0.042(2)
C69 0.058(2) 0.109(3) 0.061(3) 0.045(2) 0.022(2) 0.041(2)
C70 0.047(2) 0.103(3) 0.053(3) 0.035(2) 0.0091(19) 0.019(2)
C71 0.054(2) 0.073(2) 0.051(3) 0.0259(18) 0.0093(19) 0.0234(18)
C72 0.052(2) 0.071(2) 0.037(2) 0.0200(17) 0.0050(18) 0.0210(18)
C73 0.043(2) 0.0611(19) 0.047(3) 0.0123(17) -0.0075(18) 0.0185(16)
C74 0.044(2) 0.101(3) 0.045(3) 0.023(2) 0.0105(18) 0.0315(19)
C75 0.060(3) 0.121(3) 0.055(3) 0.019(2) 0.010(2) 0.050(2)
C76 0.055(2) 0.074(2) 0.052(3) 0.003(2) -0.007(2) 0.0277(19)
C77 0.036(2) 0.070(2) 0.066(3) 0.019(2) -0.0024(19) 0.0093(17)
C78 0.039(2) 0.072(2) 0.054(3) 0.0172(18) 0.0092(18) 0.0239(17)

loop_
_atom_type_symbol
_atom_type_description
_atom_type_scat_dispersion_real
_atom_type_scat_dispersion_imag
_atom_type_scat_source
C C 0.0181 0.0091 'International Tables Vol C Tables 4.2.6.8 and 6.1.1.4'
H H 0.0000 0.0000 'International Tables Vol C Tables 4.2.6.8 and 6.1.1.4'
Cl Cl 0.3639 0.7018 'International Tables Vol C Tables 4.2.6.8 and 6.1.1.4'
N N 0.0311 0.0180 'International Tables Vol C Tables 4.2.6.8 and 6.1.1.4'
O O 0.0492 0.0322 'International Tables Vol C Tables 4.2.6.8 and 6.1.1.4'

loop_
_geom_angle_atom_site_label_1
_geom_angle_atom_site_label_2
_geom_angle_atom_site_label_3
_geom_angle
C7 N1 C8 128.3(2)
C20 N2 C21 127.5(2)
C33 N3 C34 129.2(2)
C46 N4 C47 127.5(3)
C59 N5 C60 128.5(3)
C72 N6 C73 127.8(3)
O1 C1 O2 121.4(3)
O1 C1 C2 124.4(3)
O2 C1 C2 114.2(3)
C3 C2 C7 120.0(3)
C3 C2 C1 119.8(3)
C7 C2 C1 120.1(3)
C4 C3 C2 122.1(3)
C3 C4 C5 117.7(3)
C6 C5 C4 121.9(3)
C5 C6 C7 121.4(3)
N1 C7 C6 122.3(3)
N1 C7 C2 121.0(3)
C6 C7 C2 116.7(3)
C9 C8 C13 119.7(3)
C9 C8 N1 119.5(3)
C13 C8 N1 120.7(3)
C8 C9 C10 120.3(3)
C11 C10 C9 119.9(3)
C12 C11 C10 119.7(3)
C11 C12 C13 121.2(3)
C11 C12 Cl1 118.7(3)
C13 C12 Cl1 120.0(3)
C12 C13 C8 119.0(3)
O3 C14 O4 120.0(3)
O3 C14 C15 124.2(3)
O4 C14 C15 115.8(3)
C16 C15 C20 118.5(3)
C16 C15 C14 119.5(3)
C20 C15 C14 122.0(3)
C17 C16 C15 122.7(3)
C16 C17 C18 118.8(4)
C17 C18 C19 121.1(3)
C18 C19 C20 120.8(3)
N2 C20 C19 122.1(3)
N2 C20 C15 119.6(3)
C19 C20 C15 118.3(3)
C26 C21 C22 120.2(3)
C26 C21 N2 122.9(3)
C22 C21 N2 116.8(3)
C23 C22 C21 119.2(3)
C24 C23 C22 121.3(4)
C23 C24 C25 118.4(3)
C26 C25 C24 121.7(3)
C26 C25 Cl2 119.2(3)
C24 C25 Cl2 119.1(3)
C21 C26 C25 119.3(3)
O5 C27 O6 121.5(3)
O5 C27 C28 122.7(3)
O6 C27 C28 115.8(3)
C33 C28 C29 118.7(3)
C33 C28 C27 122.7(3)
C29 C28 C27 118.6(3)
C30 C29 C28 121.0(3)
C29 C30 C31 119.6(4)
C30 C31 C32 121.3(3)
C31 C32 C33 120.3(3)
N3 C33 C28 120.6(3)
N3 C33 C32 120.4(3)
C28 C33 C32 119.0(3)
C39 C34 C35 119.5(3)
C39 C34 N3 121.6(3)
C35 C34 N3 118.8(3)
C36 C35 C34 120.5(3)
C35 C36 C37 121.0(4)
C36 C37 C38 118.3(3)
C39 C38 C37 121.7(3)
C39 C38 Cl3 119.4(3)
C37 C38 Cl3 118.9(3)
C38 C39 C34 119.0(3)
O7 C40 O8 120.0(3)
O7 C40 C41 126.5(3)
O8 C40 C41 113.5(3)
C42 C41 C40 121.7(3)
C42 C41 C46 118.4(3)
C40 C41 C46 119.9(3)
C43 C42 C41 123.5(3)
C42 C43 C44 117.6(4)
C45 C44 C43 121.0(3)
C44 C45 C46 122.4(3)
N4 C46 C45 122.7(3)
N4 C46 C41 120.2(3)
C45 C46 C41 117.1(3)
C48 C47 C52 119.7(3)
C48 C47 N4 118.4(3)
C52 C47 N4 121.7(3)
C47 C48 C49 120.3(3)
C50 C49 C48 119.4(4)
C51 C50 C49 119.8(3)
C50 C51 C52 121.0(3)
C50 C51 Cl4 119.5(3)
C52 C51 Cl4 119.5(3)
C47 C52 C51 119.8(3)
O9 C53 O10 121.1(3)
O9 C53 C54 122.3(3)
O10 C53 C54 116.7(4)
C55 C54 C59 119.4(3)
C55 C54 C53 118.5(3)
C59 C54 C53 122.1(4)
C56 C55 C54 121.4(4)
C55 C56 C57 119.6(4)
C58 C57 C56 120.6(4)
C57 C58 C59 120.8(3)
N5 C59 C58 120.3(3)
N5 C59 C54 121.6(3)
C58 C59 C54 118.1(4)
C61 C60 C65 119.8(4)
C61 C60 N5 118.9(4)
C65 C60 N5 121.3(4)
C60 C61 C62 120.0(4)
C63 C62 C61 121.0(4)
C64 C63 C62 117.8(4)
C63 C64 C65 122.2(4)
C63 C64 Cl5 118.2(3)
C65 C64 Cl5 119.7(3)
C64 C65 C60 119.1(4)
O11 C66 O12 121.2(4)
O11 C66 C67 123.4(4)
O12 C66 C67 115.4(4)
C68 C67 C72 119.1(3)
C68 C67 C66 118.8(4)
C72 C67 C66 122.1(4)
C69 C68 C67 120.9(4)
C70 C69 C68 119.6(4)
C69 C70 C71 122.1(4)
C70 C71 C72 120.3(4)
N6 C72 C71 120.9(4)
N6 C72 C67 121.0(3)
C71 C72 C67 118.1(4)
C78 C73 C74 119.2(4)
C78 C73 N6 121.9(4)
C74 C73 N6 118.8(4)
C75 C74 C73 119.9(4)
C76 C75 C74 121.6(5)
C75 C76 C77 117.0(4)
C78 C77 C76 124.2(4)
C78 C77 Cl6 117.9(3)
C76 C77 Cl6 117.8(3)
C77 C78 C73 118.0(4)

loop_
_geom_bond_atom_site_label_1
_geom_bond_atom_site_label_2
_geom_bond_distance
Cl1 C12 1.725(3)
Cl2 C25 1.737(4)
Cl3 C38 1.737(4)
Cl4 C51 1.737(4)
Cl5 C64 1.750(4)
Cl6 C77 1.769(4)
O1 C1 1.226(4)
O2 C1 1.338(4)
O3 C14 1.245(4)
O4 C14 1.321(4)
O5 C27 1.247(4)
O6 C27 1.307(4)
O7 C40 1.222(4)
O8 C40 1.344(4)
O9 C53 1.257(5)
O10 C53 1.305(4)
O11 C66 1.243(5)
O12 C66 1.327(5)
N1 C7 1.365(4)
N1 C8 1.404(4)
N2 C20 1.368(4)
N2 C21 1.414(4)
N3 C33 1.384(4)
N3 C34 1.402(4)
N4 C46 1.363(5)
N4 C47 1.412(4)
N5 C59 1.369(5)
N5 C60 1.416(5)
N6 C72 1.363(5)
N6 C73 1.415(5)
C1 C2 1.486(4)
C2 C3 1.392(5)
C2 C7 1.425(4)
C3 C4 1.361(4)
C4 C5 1.401(5)
C5 C6 1.358(5)
C6 C7 1.403(4)
C8 C9 1.380(5)
C8 C13 1.399(5)
C9 C10 1.383(5)
C10 C11 1.382(5)
C11 C12 1.372(5)
C12 C13 1.379(4)
C14 C15 1.452(4)
C15 C16 1.392(5)
C15 C20 1.423(4)
C16 C17 1.370(5)
C17 C18 1.377(5)
C18 C19 1.383(5)
C19 C20 1.403(4)
C21 C26 1.367(5)
C21 C22 1.397(5)
C22 C23 1.394(5)
C23 C24 1.360(5)
C24 C25 1.391(5)
C25 C26 1.384(4)
C27 C28 1.466(4)
C28 C33 1.399(4)
C28 C29 1.426(5)
C29 C30 1.366(4)
C30 C31 1.372(5)
C31 C32 1.381(5)
C32 C33 1.402(4)
C34 C39 1.383(5)
C34 C35 1.389(5)
C35 C36 1.358(5)
C36 C37 1.377(5)
C37 C38 1.382(5)
C38 C39 1.376(5)
C40 C41 1.447(4)
C41 C42 1.393(5)
C41 C46 1.448(4)
C42 C43 1.360(5)
C43 C44 1.410(5)
C44 C45 1.362(6)
C45 C46 1.391(4)
C47 C48 1.377(5)
C47 C52 1.379(5)
C48 C49 1.404(5)
C49 C50 1.387(6)
C50 C51 1.362(5)
C51 C52 1.394(5)
C53 C54 1.459(5)
C54 C55 1.409(6)
C54 C59 1.415(5)
C55 C56 1.348(5)
C56 C57 1.393(6)
C57 C58 1.383(6)
C58 C59 1.396(5)
C60 C61 1.373(6)
C60 C65 1.382(6)
C61 C62 1.385(6)
C62 C63 1.379(6)
C63 C64 1.373(5)
C64 C65 1.378(5)
C66 C67 1.455(5)
C67 C68 1.420(6)
C67 C72 1.421(5)
C68 C69 1.373(6)
C69 C70 1.353(6)
C70 C71 1.391(6)
C71 C72 1.401(5)
C73 C78 1.392(6)
C73 C74 1.397(6)
C74 C75 1.375(7)
C75 C76 1.369(7)
C76 C77 1.373(6)
C77 C78 1.363(6)

loop_
_geom_hbond_atom_site_label_D
_geom_hbond_atom_site_label_H
_geom_hbond_atom_site_label_A
_geom_hbond_distance_DH
_geom_hbond_distance_HA
_geom_hbond_distance_DA
_geom_hbond_angle_DHA
_geom_hbond_site_symmetry_A
O2 H2 O7 0.977(16) 1.679(17) 2.654(3) 175(3) 1_445
O4 H4 O5 0.991(17) 1.669(17) 2.658(3) 175(3) 1_445
O6 H6 O3 0.990(17) 1.698(18) 2.661(3) 163(3) 1_665
O8 H8 O1 1.003(18) 1.70(2) 2.644(3) 156(4) 1_665
O10 H10 O11 0.972(18) 1.72(2) 2.658(4) 162(4) .
O12 H12 O9 0.995(17) 1.681(18) 2.659(4) 166(3) .
N1 H1A O1 0.865(16) 1.97(2) 2.649(3) 135(2) .
N2 H2A O3 0.859(16) 1.91(2) 2.645(3) 143(3) .
N3 H3A O5 0.846(17) 2.00(2) 2.650(3) 133(3) .
N4 H4A O7 0.833(16) 1.98(2) 2.653(3) 137(3) .
N5 H5A O9 0.864(16) 1.93(2) 2.655(3) 141(3) .
N6 H6A O11 0.844(17) 1.98(3) 2.662(4) 137(3) .
